data_4506665
loop_
_publ_author_name
'Jiang, Hao'
'Sheng, Tianlu'
'Wang, Xin'
'Hu, Shengmin'
'Zhu, Qilong'
'Fu, Ruibiao'
'Yu, Peng'
'Wu, Xintao'

_publ_section_title
;
 Self-Assembly of [M13Ni8S8(edt)14]2--(M = Cd, Zn): A New Type of
 Henicosnuclear Heterometallic Clusters Based on Two Primary Building
 Units
;
_journal_issue 9
_journal_name_full 'Crystal Growth &amp; Design'
_journal_page_first 4295
_journal_paper_doi 10.1021/cg300596d
_journal_volume 12
_journal_year 2012
_chemical_formula_sum 'C41 H72 N2 Ni8 S36 Zn13'
_chemical_formula_weight 3066.66
_chemical_name_systematic
; 
 ? 
;
_space_group_IT_number 15
_symmetry_cell_setting monoclinic
_symmetry_space_group_name_Hall '-C 2yc'
_symmetry_space_group_name_H-M 'C 1 2/c 1'
_atom_sites_solution_hydrogens geom
_atom_sites_solution_primary direct
_atom_sites_solution_secondary difmap
_audit_creation_method SHELXL-97
_cell_angle_alpha 90.00
_cell_angle_beta 95.885(17)
_cell_angle_gamma 90.00
_cell_formula_units_Z 4
_cell_length_a 20.324(15)
_cell_length_b 17.862(13)
_cell_length_c 26.416(19)
_cell_measurement_reflns_used 14043
_cell_measurement_temperature 293(2)
_cell_measurement_theta_max 27.4855
_cell_measurement_theta_min 2.0147
_cell_volume 9539(12)
_computing_structure_refinement 'SHELXL-97 (Sheldrick, 1997)'
_computing_structure_solution 'SHELXS-97 (Sheldrick, 1990)'
_diffrn_ambient_temperature 293(2)
_diffrn_measured_fraction_theta_full 0.979
_diffrn_measured_fraction_theta_max 0.979
_diffrn_measurement_device_type 'Saturn724+ (2x2 bin mode)'
_diffrn_measurement_method CCD_Profile_fitting
_diffrn_radiation_monochromator graphite
_diffrn_radiation_source 'fine-focus sealed tube'
_diffrn_radiation_type MoK\a
_diffrn_radiation_wavelength 0.71073
_diffrn_reflns_av_R_equivalents 0.0579
_diffrn_reflns_av_sigmaI/netI 0.0640
_diffrn_reflns_limit_h_max 23
_diffrn_reflns_limit_h_min -24
_diffrn_reflns_limit_k_max 21
_diffrn_reflns_limit_k_min -21
_diffrn_reflns_limit_l_max 30
_diffrn_reflns_limit_l_min -31
_diffrn_reflns_number 27013
_diffrn_reflns_theta_full 25.00
_diffrn_reflns_theta_max 25.00
_diffrn_reflns_theta_min 2.41
_exptl_absorpt_coefficient_mu 5.554
_exptl_absorpt_correction_T_max 1.0000
_exptl_absorpt_correction_T_min 0.7267
_exptl_absorpt_correction_type multi-scan
_exptl_crystal_colour Black
_exptl_crystal_density_diffrn 2.135
_exptl_crystal_density_method 'not measured'
_exptl_crystal_description Prism
_exptl_crystal_F_000 6088
_exptl_crystal_size_max 0.1500
_exptl_crystal_size_mid 0.0900
_exptl_crystal_size_min 0.0600
_refine_diff_density_max 2.714
_refine_diff_density_min -1.209
_refine_diff_density_rms 0.186
_refine_ls_extinction_method none
_refine_ls_goodness_of_fit_ref 0.970
_refine_ls_hydrogen_treatment geom
_refine_ls_matrix_type full
_refine_ls_number_parameters 496
_refine_ls_number_reflns 8228
_refine_ls_number_restraints 793
_refine_ls_restrained_S_all 0.933
_refine_ls_R_factor_all 0.1138
_refine_ls_R_factor_gt 0.0985
_refine_ls_shift/su_max 0.000
_refine_ls_shift/su_mean 0.000
_refine_ls_structure_factor_coef Fsqd
_refine_ls_weighting_details 'calc w=1/[\s^2^(Fo^2^)+(0.1324P)^2^+280.3276P] where P=(Fo^2^+2Fc^2^)/3'
_refine_ls_weighting_scheme calc
_refine_ls_wR_factor_gt 0.2500
_refine_ls_wR_factor_ref 0.2661
_reflns_number_gt 6806
_reflns_number_total 8228
_reflns_threshold_expression >2sigma(I)
_cod_data_source_file cg300596d_si_003.cif
_cod_data_source_block a
_cod_depositor_comments
;
The following automatic conversions were performed:

'_exptl_absorpt_correction_type' value 'Multi-scan' changed to
'multi-scan' according to
/home/saulius/struct/CIF-dictionaries/cif_core.dic dictionary named
'cif_core.dic' version 2.4.2 from 2011-04-26.

Automatic conversion script
Id: cif_fix_values 1891 2012-01-12 08:04:46Z andrius 
;
_cod_original_sg_symbol_H-M C2/c
_cod_database_code 4506665

loop_
_symmetry_equiv_pos_as_xyz
'x, y, z'
'-x, y, -z+1/2'
'x+1/2, y+1/2, z'
'-x+1/2, y+1/2, -z+1/2'
'-x, -y, -z'
'x, -y, z-1/2'
'-x+1/2, -y+1/2, -z'
'x+1/2, -y+1/2, z-1/2'

loop_
_atom_site_label
_atom_site_type_symbol
_atom_site_fract_x
_atom_site_fract_y
_atom_site_fract_z
_atom_site_U_iso_or_equiv
_atom_site_adp_type
_atom_site_occupancy
_atom_site_symmetry_multiplicity
_atom_site_calc_flag
_atom_site_refinement_flags
_atom_site_disorder_group
Zn1 Zn 0.0000 0.32751(9) 0.2500 0.0352(4) Uani 1 2 d S .
Zn2 Zn 0.11167(7) 0.47698(8) 0.20451(6) 0.0540(4) Uani 1 1 d . .
Zn3 Zn -0.08391(7) 0.48216(9) 0.16585(6) 0.0578(4) Uani 1 1 d . .
Zn4 Zn 0.02090(8) 0.32981(10) 0.10785(5) 0.0589(4) Uani 1 1 d . .
Zn5 Zn -0.08510(7) 0.17681(8) 0.16260(6) 0.0525(4) Uani 1 1 d . .
Zn6 Zn 0.09273(7) 0.18099(8) 0.18600(6) 0.0517(4) Uani 1 1 d . .
Zn7 Zn -0.18998(6) 0.33165(7) 0.21885(5) 0.0465(3) Uani 1 1 d . .
Ni1 Ni 0.0000 0.60800(13) 0.2500 0.0829(9) Uani 1 2 d S .
Ni2 Ni 0.0000 0.05076(12) 0.2500 0.0626(7) Uani 1 2 d S .
Ni3 Ni -0.13703(11) 0.39900(16) 0.03770(8) 0.0924(8) Uani 1 1 d . .
Ni4 Ni -0.21140(10) 0.29005(14) 0.07514(8) 0.0836(7) Uani 1 1 d . .
Ni5 Ni 0.19195(8) 0.32787(10) 0.14771(6) 0.0552(4) Uani 1 1 d . .
S1 S 0.08236(19) 0.6069(2) 0.2020(2) 0.0846(13) Uani 1 1 d . .
S2 S -0.0726(2) 0.6141(2) 0.1825(2) 0.0901(14) Uani 1 1 d . .
S3 S -0.1187(3) 0.5042(3) 0.07836(19) 0.0994(16) Uani 1 1 d . .
S4 S -0.2438(2) 0.4023(3) 0.04484(17) 0.0965(15) Uani 1 1 d . .
S5 S -0.1651(2) 0.2937(4) 0.00237(16) 0.1090(18) Uani 1 1 d . .
S6 S -0.0322(2) 0.3799(4) 0.03015(16) 0.1025(17) Uani 1 1 d . .
S7 S 0.1274(2) 0.3219(3) 0.07568(13) 0.0719(10) Uani 1 1 d . .
S8 S 0.18945(16) 0.4521(2) 0.14366(13) 0.0626(9) Uani 1 1 d . .
S9 S 0.26417(15) 0.3345(2) 0.21582(13) 0.0577(8) Uani 1 1 d . .
S10 S 0.19456(17) 0.2036(2) 0.14956(14) 0.0645(9) Uani 1 1 d . .
S11 S -0.26186(19) 0.2958(3) 0.14458(16) 0.0838(12) Uani 1 1 d . .
S12 S -0.1757(2) 0.1769(3) 0.09614(17) 0.0833(12) Uani 1 1 d . .
S13 S -0.0785(2) 0.0465(2) 0.18598(18) 0.0837(13) Uani 1 1 d . .
S14 S -0.0752(2) 0.0497(2) 0.30585(19) 0.0810(12) Uani 1 1 d . .
S21 S 0.01267(14) 0.40761(17) 0.17889(11) 0.0468(7) Uani 1 1 d . .
S22 S -0.09713(12) 0.25029(15) 0.23612(10) 0.0399(6) Uani 1 1 d . .
S23 S -0.16723(14) 0.45744(17) 0.21676(13) 0.0518(7) Uani 1 1 d . .
S24 S 0.00791(16) 0.2040(2) 0.12259(12) 0.0586(8) Uani 1 1 d . .
C1 C 0.0401(10) 0.6106(12) 0.1383(8) 0.102(6) Uani 1 1 d U .
H1A H 0.0688 0.6348 0.1161 0.122 Uiso 1 1 d R .
H1B H 0.0321 0.5599 0.1260 0.122 Uiso 1 1 d R .
C2 C -0.0252(11) 0.6508(12) 0.1315(9) 0.108(6) Uani 1 1 d U .
H2A H -0.0485 0.6434 0.0980 0.129 Uiso 1 1 d R .
H2B H -0.0174 0.7040 0.1364 0.129 Uiso 1 1 d R .
C3 C -0.2046(10) 0.5365(11) 0.0856(8) 0.104(6) Uani 1 1 d U .
H3A H -0.2016 0.5692 0.1150 0.124 Uiso 1 1 d R .
H3B H -0.2214 0.5654 0.0559 0.124 Uiso 1 1 d R .
C4 C -0.2521(9) 0.4767(11) 0.0947(7) 0.091(5) Uani 1 1 d U .
H4A H -0.2971 0.4953 0.0934 0.109 Uiso 1 1 d R .
H4B H -0.2406 0.4555 0.1282 0.109 Uiso 1 1 d R .
C5 C -0.0839(10) 0.2447(12) 0.0030(7) 0.101(6) Uani 1 1 d U .
H5A H -0.0726 0.2243 0.0368 0.121 Uiso 1 1 d R .
H5B H -0.0882 0.2032 -0.0208 0.121 Uiso 1 1 d R .
C6 C -0.0329(12) 0.2896(14) -0.0089(9) 0.120(7) Uani 1 1 d U .
H6A H -0.0386 0.3016 -0.0449 0.144 Uiso 1 1 d R .
H6B H 0.0094 0.2648 -0.0014 0.144 Uiso 1 1 d R .
C7 C 0.1448(10) 0.4151(12) 0.0474(7) 0.101(6) Uani 1 1 d U .
H7A H 0.1894 0.4148 0.0372 0.121 Uiso 1 1 d R .
H7B H 0.1143 0.4235 0.0173 0.121 Uiso 1 1 d R .
C8 C 0.1400(9) 0.4718(11) 0.0827(6) 0.087(5) Uani 1 1 d . .
H8A H 0.0940 0.4772 0.0887 0.104 Uiso 1 1 d R .
H8B H 0.1544 0.5184 0.0686 0.104 Uiso 1 1 d R .
C9 C 0.3067(7) 0.2458(9) 0.2137(6) 0.077(4) Uani 1 1 d . .
H9A H 0.3368 0.2463 0.1875 0.092 Uiso 1 1 d R .
H9B H 0.3323 0.2372 0.2462 0.092 Uiso 1 1 d R .
C10 C 0.2551(6) 0.1826(8) 0.2040(6) 0.068(4) Uani 1 1 d . .
H10A H 0.2317 0.1751 0.2338 0.082 Uiso 1 1 d R .
H10B H 0.2779 0.1363 0.1976 0.082 Uiso 1 1 d R .
C11 C -0.2672(16) 0.1964(17) 0.1601(11) 0.150(10) Uani 1 1 d U .
H11A H -0.2451 0.1853 0.1935 0.180 Uiso 1 1 d R .
H11B H -0.3139 0.1859 0.1611 0.180 Uiso 1 1 d R .
C12 C -0.2480(12) 0.1462(14) 0.1212(10) 0.125(8) Uani 1 1 d . .
H12A H -0.2819 0.1378 0.0931 0.150 Uiso 1 1 d R .
H12B H -0.2380 0.0984 0.1376 0.150 Uiso 1 1 d R .
C13 C -0.1575(8) 0.0403(10) 0.2241(7) 0.080(4) Uani 1 1 d U .
H13A H -0.1794 0.0887 0.2224 0.096 Uiso 1 1 d R .
H13B H -0.1869 0.0050 0.2052 0.096 Uiso 1 1 d R .
C14 C -0.1480(10) 0.0120(13) 0.2713(8) 0.107(6) Uani 1 1 d U .
H14A H -0.1478 -0.0423 0.2719 0.128 Uiso 1 1 d R .
H14B H -0.1864 0.0282 0.2874 0.128 Uiso 1 1 d R .
C21 C -0.384(2) 0.656(2) 0.0043(14) 0.193(8) Uani 0.50 1 d PGDU 1
H21A H -0.3890 0.7029 0.0210 0.231 Uiso 0.50 1 d PR 1
C22 C -0.409(2) 0.592(3) 0.0237(15) 0.192(8) Uani 0.50 1 d PGU 1
H22A H -0.4365 0.5951 0.0521 0.231 Uiso 0.50 1 d PR 1
N1 N -0.396(2) 0.524(2) 0.0035(16) 0.194(8) Uani 0.50 1 d PGU 1
H1C H -0.4122 0.4814 0.0165 0.232 Uiso 0.50 1 d PR 1
C24 C -0.357(2) 0.520(2) -0.0360(17) 0.192(8) Uani 0.50 1 d PGU 1
H24A H -0.3477 0.4715 -0.0505 0.231 Uiso 0.50 1 d PR 1
C25 C -0.3328(19) 0.584(2) -0.0553(15) 0.193(8) Uani 0.50 1 d PGDU 1
H25A H -0.3053 0.5810 -0.0838 0.231 Uiso 0.50 1 d PR 1
C26 C -0.3463(16) 0.652(2) -0.0351(13) 0.192(8) Uani 0.50 1 d PGDU 1
C27 C -0.333(2) 0.713(2) -0.0618(12) 0.193(8) Uani 0.50 1 d PDU 1
H27A H -0.3743 0.7319 -0.0783 0.231 Uiso 0.50 1 d PR 1
H27B H -0.3070 0.6977 -0.0881 0.231 Uiso 0.50 1 d PR 1
C28 C -0.299(2) 0.7726(19) -0.0379(17) 0.192(8) Uani 0.50 1 d PDU 1
H28A H -0.3301 0.8023 -0.0221 0.231 Uiso 0.50 1 d PR 1
H28B H -0.2796 0.8036 -0.0624 0.231 Uiso 0.50 1 d PR 1
C29 C -0.2500 0.7500 0.0000 0.193(8) Uani 1 2 d SDU 1
H29A H -0.2264 0.7088 -0.0130 0.231 Uiso 0.50 1 d PR 1
H29B H -0.2696 0.7328 0.0295 0.231 Uiso 0.50 1 d PR 1
C30 C -0.2044(12) 0.8088(14) 0.0146(9) 0.192(8) Uani 0.50 1 d PGDU 1
C31 C -0.1767(15) 0.8428(16) -0.0180(13) 0.194(8) Uani 0.50 1 d PGDU 1
H31A H -0.1877 0.8324 -0.0523 0.232 Uiso 0.50 1 d PR 1
C32 C -0.1344(17) 0.8906(19) -0.0051(18) 0.193(8) Uani 0.50 1 d PGU 1
H32A H -0.1135 0.9161 -0.0296 0.232 Uiso 0.50 1 d PR 1
N2 N -0.1199(16) 0.9043(19) 0.0404(19) 0.194(8) Uani 0.50 1 d PGU 1
H2C H -0.0901 0.9380 0.0496 0.233 Uiso 0.50 1 d PR 1
C34 C -0.1477(18) 0.870(2) 0.0730(16) 0.194(8) Uani 0.50 1 d PGU 1
H34A H -0.1367 0.8806 0.1072 0.232 Uiso 0.50 1 d PR 1
C35 C -0.1900(16) 0.8225(19) 0.0601(11) 0.194(8) Uani 0.50 1 d PGDU 1
H35A H -0.2108 0.7970 0.0845 0.233 Uiso 0.50 1 d PR 1

loop_
_atom_site_aniso_label
_atom_site_aniso_U_11
_atom_site_aniso_U_22
_atom_site_aniso_U_33
_atom_site_aniso_U_23
_atom_site_aniso_U_13
_atom_site_aniso_U_12
Zn1 0.0336(8) 0.0337(8) 0.0375(9) 0.000 -0.0001(7) 0.000
Zn2 0.0451(7) 0.0477(8) 0.0694(9) 0.0141(7) 0.0068(6) -0.0034(6)
Zn3 0.0494(8) 0.0556(9) 0.0678(9) 0.0183(7) 0.0033(7) 0.0139(7)
Zn4 0.0540(8) 0.0840(11) 0.0381(7) 0.0052(7) 0.0022(6) 0.0099(8)
Zn5 0.0482(8) 0.0521(8) 0.0546(8) -0.0162(6) -0.0069(6) -0.0036(6)
Zn6 0.0451(7) 0.0506(8) 0.0585(8) -0.0120(6) 0.0013(6) 0.0063(6)
Zn7 0.0361(6) 0.0470(7) 0.0551(8) 0.0000(6) -0.0010(6) 0.0005(5)
Ni1 0.0570(15) 0.0360(12) 0.157(3) 0.000 0.0172(17) 0.000
Ni2 0.0521(13) 0.0369(11) 0.0941(18) 0.000 -0.0146(12) 0.000
Ni3 0.0782(13) 0.133(2) 0.0622(12) 0.0270(13) -0.0120(10) 0.0177(14)
Ni4 0.0672(12) 0.1095(17) 0.0686(12) 0.0004(11) -0.0199(10) 0.0073(12)
Ni5 0.0467(8) 0.0701(11) 0.0499(9) 0.0044(7) 0.0103(7) 0.0039(8)
S1 0.060(2) 0.0450(18) 0.150(4) 0.031(2) 0.021(2) -0.0008(16)
S2 0.063(2) 0.052(2) 0.156(4) 0.027(2) 0.014(2) 0.0147(18)
S3 0.091(3) 0.113(4) 0.090(3) 0.050(3) -0.008(2) 0.008(3)
S4 0.072(2) 0.137(4) 0.074(3) 0.019(3) -0.021(2) 0.019(3)
S5 0.083(3) 0.182(6) 0.055(2) -0.007(3) -0.025(2) 0.017(3)
S6 0.078(3) 0.170(5) 0.059(2) 0.041(3) 0.002(2) 0.015(3)
S7 0.069(2) 0.105(3) 0.0426(17) 0.0023(18) 0.0108(15) -0.002(2)
S8 0.0514(17) 0.074(2) 0.064(2) 0.0178(17) 0.0094(15) -0.0073(16)
S9 0.0388(15) 0.067(2) 0.067(2) 0.0042(16) 0.0076(14) 0.0054(14)
S10 0.0521(18) 0.076(2) 0.067(2) -0.0051(17) 0.0166(16) 0.0150(17)
S11 0.055(2) 0.123(4) 0.070(2) -0.011(2) -0.0155(17) -0.011(2)
S12 0.078(3) 0.085(3) 0.079(3) -0.014(2) -0.030(2) -0.010(2)
S13 0.085(3) 0.0425(17) 0.114(3) -0.0144(19) -0.035(2) -0.0092(17)
S14 0.074(2) 0.0449(18) 0.123(3) 0.015(2) 0.007(2) -0.0114(17)
S21 0.0446(15) 0.0495(15) 0.0460(15) 0.0116(12) 0.0034(12) 0.0066(12)
S22 0.0373(13) 0.0368(13) 0.0442(14) -0.0023(11) -0.0025(11) -0.0014(11)
S23 0.0414(14) 0.0445(15) 0.0687(19) 0.0023(14) 0.0016(13) 0.0055(12)
S24 0.0517(17) 0.074(2) 0.0485(16) -0.0188(15) -0.0020(13) 0.0044(16)
C1 0.092(9) 0.104(9) 0.112(9) 0.025(7) 0.016(7) 0.001(7)
C2 0.108(9) 0.093(9) 0.122(10) 0.028(8) 0.013(8) -0.004(7)
C3 0.102(9) 0.096(9) 0.109(9) 0.019(7) -0.005(7) 0.025(7)
C4 0.087(8) 0.093(8) 0.089(8) 0.012(7) -0.009(7) 0.015(7)
C5 0.101(9) 0.110(9) 0.088(8) -0.023(7) -0.004(7) 0.006(8)
C6 0.124(10) 0.131(10) 0.103(9) -0.003(8) 0.009(8) 0.009(8)
C7 0.102(9) 0.115(9) 0.086(8) 0.015(7) 0.012(7) -0.011(8)
C8 0.087(11) 0.108(13) 0.058(9) 0.017(9) -0.026(8) -0.019(10)
C9 0.063(9) 0.080(10) 0.085(10) -0.009(8) -0.003(7) 0.038(8)
C10 0.039(6) 0.067(9) 0.099(11) 0.004(8) 0.006(7) 0.022(6)
C11 0.154(12) 0.149(12) 0.148(12) 0.000(9) 0.020(9) -0.016(9)
C12 0.127(19) 0.111(17) 0.136(19) 0.028(15) 0.016(16) -0.006(14)
C13 0.067(7) 0.077(7) 0.094(8) 0.008(7) -0.002(6) -0.021(6)
C14 0.100(9) 0.109(9) 0.109(9) -0.011(8) 0.002(7) -0.018(8)
C21 0.193(9) 0.193(9) 0.193(9) -0.001(5) 0.021(5) 0.000(5)
C22 0.193(9) 0.193(9) 0.192(9) -0.001(5) 0.020(5) 0.000(5)
N1 0.193(9) 0.194(9) 0.194(9) 0.001(5) 0.019(5) 0.000(5)
C24 0.193(9) 0.192(9) 0.192(9) -0.001(5) 0.020(5) 0.001(5)
C25 0.193(9) 0.193(9) 0.193(9) -0.001(5) 0.021(5) 0.001(5)
C26 0.192(9) 0.192(9) 0.191(9) -0.001(5) 0.022(5) 0.000(5)
C27 0.192(9) 0.193(9) 0.193(9) -0.001(5) 0.021(5) 0.001(5)
C28 0.192(9) 0.193(9) 0.192(9) 0.000(5) 0.021(5) 0.000(5)
C29 0.192(9) 0.193(9) 0.193(9) -0.001(5) 0.023(5) 0.001(5)
C30 0.192(9) 0.193(9) 0.192(9) -0.002(5) 0.022(5) 0.001(5)
C31 0.194(9) 0.193(9) 0.194(9) -0.001(5) 0.019(5) 0.000(5)
C32 0.193(9) 0.194(9) 0.192(9) -0.001(5) 0.020(5) 0.000(5)
N2 0.194(9) 0.196(9) 0.193(9) 0.000(5) 0.020(5) 0.000(5)
C34 0.193(9) 0.194(9) 0.194(9) 0.000(5) 0.020(5) -0.001(5)
C35 0.193(9) 0.194(9) 0.194(9) 0.000(5) 0.020(5) 0.000(5)

loop_
_atom_type_symbol
_atom_type_description
_atom_type_scat_dispersion_real
_atom_type_scat_dispersion_imag
_atom_type_scat_source
C C 0.0033 0.0016 'International Tables Vol C Tables 4.2.6.8 and 6.1.1.4'
H H 0.0000 0.0000 'International Tables Vol C Tables 4.2.6.8 and 6.1.1.4'
N N 0.0061 0.0033 'International Tables Vol C Tables 4.2.6.8 and 6.1.1.4'
S S 0.1246 0.1234 'International Tables Vol C Tables 4.2.6.8 and 6.1.1.4'
Ni Ni 0.3393 1.1124 'International Tables Vol C Tables 4.2.6.8 and 6.1.1.4'
Zn Zn 0.2839 1.4301 'International Tables Vol C Tables 4.2.6.8 and 6.1.1.4'

loop_
_geom_angle_atom_site_label_1
_geom_angle_atom_site_label_2
_geom_angle_atom_site_label_3
_geom_angle
_geom_angle_site_symmetry_1
_geom_angle_site_symmetry_3
S21 Zn1 S21 106.67(17) 2 .
S21 Zn1 S22 108.03(10) 2 .
S21 Zn1 S22 112.05(10) . .
S21 Zn1 S22 112.05(10) 2 2
S21 Zn1 S22 108.03(10) . 2
S22 Zn1 S22 110.02(15) . 2
S23 Zn2 S1 105.73(16) 2 .
S23 Zn2 S21 119.91(11) 2 .
S1 Zn2 S21 107.06(14) . .
S23 Zn2 S8 106.36(14) 2 .
S1 Zn2 S8 109.80(15) . .
S21 Zn2 S8 107.75(13) . .
S23 Zn3 S21 117.00(12) . .
S23 Zn3 S3 115.75(17) . .
S21 Zn3 S3 113.19(16) . .
S23 Zn3 S2 98.22(15) . .
S21 Zn3 S2 117.53(14) . .
S3 Zn3 S2 91.7(2) . .
S24 Zn4 S21 115.01(12) . .
S24 Zn4 S6 117.47(19) . .
S21 Zn4 S6 113.60(19) . .
S24 Zn4 S7 97.21(14) . .
S21 Zn4 S7 117.08(14) . .
S6 Zn4 S7 93.52(15) . .
S24 Zn5 S22 114.52(12) . .
S24 Zn5 S13 107.11(16) . .
S22 Zn5 S13 109.38(15) . .
S24 Zn5 S12 105.45(17) . .
S22 Zn5 S12 117.38(15) . .
S13 Zn5 S12 101.86(15) . .
S24 Zn6 S14 97.66(15) . 2
S24 Zn6 S22 119.30(12) . 2
S14 Zn6 S22 115.05(15) 2 2
S24 Zn6 S10 106.76(15) . .
S14 Zn6 S10 110.10(15) 2 .
S22 Zn6 S10 107.42(13) 2 .
S23 Zn7 S22 116.29(11) . .
S23 Zn7 S9 98.02(12) . 2
S22 Zn7 S9 114.63(12) . 2
S23 Zn7 S11 110.32(16) . .
S22 Zn7 S11 113.26(15) . .
S9 Zn7 S11 102.55(15) 2 .
S2 Ni1 S2 174.3(2) 2 .
S2 Ni1 S1 91.13(19) 2 2
S2 Ni1 S1 88.9(2) . 2
S2 Ni1 S1 88.9(2) 2 .
S2 Ni1 S1 91.13(19) . .
S1 Ni1 S1 179.0(2) 2 .
S13 Ni2 S13 176.0(2) 2 .
S13 Ni2 S14 89.1(2) 2 .
S13 Ni2 S14 90.9(2) . .
S13 Ni2 S14 90.9(2) 2 2
S13 Ni2 S14 89.1(2) . 2
S14 Ni2 S14 179.0(2) . 2
S5 Ni3 S3 173.3(2) . .
S5 Ni3 S6 92.4(2) . .
S3 Ni3 S6 93.5(2) . .
S5 Ni3 S4 80.9(2) . .
S3 Ni3 S4 93.1(2) . .
S6 Ni3 S4 172.6(3) . .
S5 Ni3 Ni4 52.98(17) . .
S3 Ni3 Ni4 120.85(17) . .
S6 Ni3 Ni4 120.40(19) . .
S4 Ni3 Ni4 52.85(16) . .
S11 Ni4 S12 90.1(2) . .
S11 Ni4 S5 174.8(2) . .
S12 Ni4 S5 95.0(2) . .
S11 Ni4 S4 96.4(2) . .
S12 Ni4 S4 173.3(2) . .
S5 Ni4 S4 78.4(2) . .
S11 Ni4 Ni3 126.67(17) . .
S12 Ni4 Ni3 124.71(17) . .
S5 Ni4 Ni3 50.47(19) . .
S4 Ni4 Ni3 51.65(15) . .
S7 Ni5 S9 174.89(15) . .
S7 Ni5 S8 89.87(16) . .
S9 Ni5 S8 89.78(15) . .
S7 Ni5 S10 88.95(17) . .
S9 Ni5 S10 91.32(15) . .
S8 Ni5 S10 178.49(15) . .
C1 S1 Ni1 102.6(6) . .
C1 S1 Zn2 98.9(7) . .
Ni1 S1 Zn2 101.20(15) . .
C2 S2 Ni1 104.6(7) . .
C2 S2 Zn3 105.2(8) . .
Ni1 S2 Zn3 98.27(16) . .
C3 S3 Ni3 101.7(7) . .
C3 S3 Zn3 98.1(7) . .
Ni3 S3 Zn3 110.8(2) . .
C4 S4 Ni3 103.8(6) . .
C4 S4 Ni4 115.2(6) . .
Ni3 S4 Ni4 75.49(17) . .
C5 S5 Ni3 102.2(7) . .
C5 S5 Ni4 115.5(7) . .
Ni3 S5 Ni4 76.55(19) . .
C6 S6 Ni3 103.1(8) . .
C6 S6 Zn4 97.2(8) . .
Ni3 S6 Zn4 109.74(18) . .
C7 S7 Ni5 100.5(7) . .
C7 S7 Zn4 107.6(7) . .
Ni5 S7 Zn4 99.77(15) . .
C8 S8 Ni5 103.9(6) . .
C8 S8 Zn2 102.2(6) . .
Ni5 S8 Zn2 99.54(13) . .
C9 S9 Ni5 102.0(5) . .
C9 S9 Zn7 109.9(6) . 2
Ni5 S9 Zn7 99.81(14) . 2
C10 S10 Ni5 103.6(5) . .
C10 S10 Zn6 100.8(5) . .
Ni5 S10 Zn6 99.02(13) . .
C11 S11 Ni4 100.7(10) . .
C11 S11 Zn7 96.9(10) . .
Ni4 S11 Zn7 113.38(18) . .
C12 S12 Ni4 96.6(9) . .
C12 S12 Zn5 109.4(9) . .
Ni4 S12 Zn5 113.07(17) . .
C13 S13 Ni2 99.9(5) . .
C13 S13 Zn5 99.0(5) . .
Ni2 S13 Zn5 100.36(14) . .
C14 S14 Ni2 104.6(7) . .
C14 S14 Zn6 107.1(8) . 2
Ni2 S14 Zn6 99.80(15) . 2
Zn4 S21 Zn3 109.97(13) . .
Zn4 S21 Zn1 107.12(14) . .
Zn3 S21 Zn1 107.21(12) . .
Zn4 S21 Zn2 113.79(13) . .
Zn3 S21 Zn2 114.15(14) . .
Zn1 S21 Zn2 103.97(11) . .
Zn5 S22 Zn7 108.99(11) . .
Zn5 S22 Zn6 114.74(13) . 2
Zn7 S22 Zn6 115.96(12) . 2
Zn5 S22 Zn1 106.84(11) . .
Zn7 S22 Zn1 107.47(12) . .
Zn6 S22 Zn1 101.98(10) 2 .
Zn2 S23 Zn7 102.07(13) 2 .
Zn2 S23 Zn3 100.19(14) 2 .
Zn7 S23 Zn3 111.26(13) . .
Zn4 S24 Zn5 113.36(14) . .
Zn4 S24 Zn6 101.91(14) . .
Zn5 S24 Zn6 102.43(15) . .
C2 C1 S1 117.2(16) . .
C2 C1 H1A 107.1 . .
S1 C1 H1A 108.7 . .
C2 C1 H1B 107.0 . .
S1 C1 H1B 108.9 . .
H1A C1 H1B 107.6 . .
C1 C2 S2 105.2(13) . .
C1 C2 H2A 112.7 . .
S2 C2 H2A 111.9 . .
C1 C2 H2B 108.7 . .
S2 C2 H2B 110.0 . .
H2A C2 H2B 108.3 . .
C4 C3 S3 115.3(14) . .
C4 C3 H3A 107.0 . .
S3 C3 H3A 106.6 . .
C4 C3 H3B 109.6 . .
S3 C3 H3B 109.7 . .
H3A C3 H3B 108.4 . .
C3 C4 S4 106.7(14) . .
C3 C4 H4A 112.1 . .
S4 C4 H4A 111.6 . .
C3 C4 H4B 109.3 . .
S4 C4 H4B 109.3 . .
H4A C4 H4B 107.8 . .
C6 C5 S5 114.3(18) . .
C6 C5 H5A 108.6 . .
S5 C5 H5A 107.9 . .
C6 C5 H5B 108.7 . .
S5 C5 H5B 109.3 . .
H5A C5 H5B 107.9 . .
C5 C6 S6 109.6(16) . .
C5 C6 H6A 109.6 . .
S6 C6 H6A 109.6 . .
C5 C6 H6B 111.0 . .
S6 C6 H6B 108.5 . .
H6A C6 H6B 108.4 . .
C8 C7 S7 110.6(13) . .
C8 C7 H7A 108.8 . .
S7 C7 H7A 109.0 . .
C8 C7 H7B 110.9 . .
S7 C7 H7B 109.5 . .
H7A C7 H7B 108.1 . .
C7 C8 S8 112.2(15) . .
C7 C8 H8A 108.6 . .
S8 C8 H8A 109.0 . .
C7 C8 H8B 108.9 . .
S8 C8 H8B 110.0 . .
H8A C8 H8B 108.1 . .
C10 C9 S9 109.1(9) . .
C10 C9 H9A 110.8 . .
S9 C9 H9A 110.7 . .
C10 C9 H9B 109.0 . .
S9 C9 H9B 109.0 . .
H9A C9 H9B 108.3 . .
C9 C10 S10 111.7(10) . .
C9 C10 H10A 110.2 . .
S10 C10 H10A 108.7 . .
C9 C10 H10B 108.8 . .
S10 C10 H10B 109.4 . .
H10A C10 H10B 107.9 . .
C12 C11 S11 115(2) . .
C12 C11 H11A 112.8 . .
S11 C11 H11A 111.7 . .
C12 C11 H11B 103.6 . .
S11 C11 H11B 105.9 . .
H11A C11 H11B 107.3 . .
C11 C12 S12 112(2) . .
C11 C12 H12A 114.6 . .
S12 C12 H12A 108.5 . .
C11 C12 H12B 106.7 . .
S12 C12 H12B 107.2 . .
H12A C12 H12B 107.9 . .
C14 C13 S13 116.5(14) . .
C14 C13 H13A 113.7 . .
S13 C13 H13A 108.5 . .
C14 C13 H13B 104.7 . .
S13 C13 H13B 105.2 . .
H13A C13 H13B 107.4 . .
C13 C14 S14 111.4(15) . .
C13 C14 H14A 113.2 . .
S14 C14 H14A 111.4 . .
C13 C14 H14B 104.4 . .
S14 C14 H14B 108.9 . .
H14A C14 H14B 107.2 . .
C32 C21 C31 67(6) 7_465 7_465
C32 C21 C22 53(6) 7_465 .
C31 C21 C22 107(4) 7_465 .
C32 C21 C26 72(5) 7_465 .
C31 C21 C26 66(3) 7_465 .
C22 C21 C26 120.1 . .
C32 C21 N2 50(5) 7_465 7_465
C31 C21 N2 96(7) 7_465 7_465
C22 C21 N2 77(3) . 7_465
C26 C21 N2 47(3) . 7_465
C32 C21 C30 85(6) 7_465 7_465
C31 C21 C30 35(3) 7_465 7_465
C22 C21 C30 136.5(17) . 7_465
C26 C21 C30 40.2(16) . 7_465
N2 C21 C30 85(4) 7_465 7_465
C32 C21 H21A 147.9 7_465 .
C31 C21 H21A 89.4 7_465 .
C22 C21 H21A 120.3 . .
C26 C21 H21A 119.1 . .
N2 C21 H21A 160.0 7_465 .
C30 C21 H21A 88.2 7_465 .
C32 C22 N1 83(6) 7_465 .
C32 C22 C21 42(6) 7_465 .
N1 C22 C21 119.9 . .
C32 C22 N2 40(3) 7_465 7_465
N1 C22 N2 65(4) . 7_465
C21 C22 N2 58(3) . 7_465
C32 C22 H22A 150.8 7_465 .
N1 C22 H22A 120.1 . .
C21 C22 H22A 120.1 . .
N2 C22 H22A 163.2 7_465 .
C22 N1 C24 120.0 . .
C22 N1 C32 42(4) . 7_465
C24 N1 C32 80(3) . 7_465
C22 N1 N2 71(4) . 7_465
C24 N1 N2 52(4) . 7_465
C32 N1 N2 42(3) 7_465 7_465
C22 N1 H1C 120.0 . .
C24 N1 H1C 120.0 . .
C32 N1 H1C 156.4 7_465 .
N2 N1 H1C 160.2 7_465 .
C25 C24 N1 120.1 . .
C25 C24 N2 46(4) . 7_465
N1 C24 N2 79(4) . 7_465
C25 C24 C32 65(3) . 7_465
N1 C24 C32 56(3) . 7_465
N2 C24 C32 39(3) 7_465 7_465
C25 C24 H24A 120.0 . .
N1 C24 H24A 119.9 . .
N2 C24 H24A 152.4 7_465 .
C32 C24 H24A 168.1 7_465 .
C34 C25 N2 72(9) 7_465 7_465
C34 C25 C24 135(5) 7_465 .
N2 C25 C24 70(6) 7_465 .
C34 C25 C26 51(5) 7_465 .
N2 C25 C26 58(6) 7_465 .
C24 C25 C26 119.9 . .
C34 C25 C35 44(4) 7_465 7_465
N2 C25 C35 95(8) 7_465 7_465
C24 C25 C35 160(3) . 7_465
C26 C25 C35 41(3) . 7_465
C34 C25 C32 92(8) 7_465 7_465
N2 C25 C32 40(3) 7_465 7_465
C24 C25 C32 73(3) . 7_465
C26 C25 C32 49(3) . 7_465
C35 C25 C32 87(5) 7_465 7_465
C34 C25 H25A 85.2 7_465 .
N2 C25 H25A 150.9 7_465 .
C24 C25 H25A 120.0 . .
C26 C25 H25A 120.0 . .
C35 C25 H25A 79.7 7_465 .
C32 C25 H25A 163.2 7_465 .
C34 C26 C35 68(5) 7_465 7_465
C34 C26 N2 65(4) 7_465 7_465
C35 C26 N2 131(8) 7_465 7_465
C34 C26 C30 126(6) 7_465 7_465
C35 C26 C30 60(4) 7_465 7_465
N2 C26 C30 154(6) 7_465 7_465
C34 C26 C27 80(6) 7_465 .
C35 C26 C27 36(6) 7_465 .
N2 C26 C27 139(5) 7_465 .
C30 C26 C27 65.7(17) 7_465 .
C34 C26 C25 47(7) 7_465 .
C35 C26 C25 88(5) 7_465 .
N2 C26 C25 50(6) 7_465 .
C30 C26 C25 117(3) 7_465 .
C27 C26 C25 117.6(12) . .
C34 C26 C21 136(5) 7_465 .
C35 C26 C21 151(5) 7_465 .
N2 C26 C21 77(5) 7_465 .
C30 C26 C21 98(3) 7_465 .
C27 C26 C21 120.9(12) . .
C25 C26 C21 120.0 . .
C34 C26 C32 120(7) 7_465 7_465
C35 C26 C32 156(9) 7_465 7_465
N2 C26 C32 56(3) 7_465 7_465
C30 C26 C32 104(4) 7_465 7_465
C27 C26 C32 158(5) . 7_465
C25 C26 C32 84(5) . 7_465
C21 C26 C32 39(5) . 7_465
C34 C26 C31 159(10) 7_465 7_465
C35 C26 C31 112(6) 7_465 7_465
N2 C26 C31 107(6) 7_465 7_465
C30 C26 C31 53(3) 7_465 7_465
C27 C26 C31 113(3) . 7_465
C25 C26 C31 113(4) . 7_465
C21 C26 C31 53(4) . 7_465
C32 C26 C31 52(3) 7_465 7_465
C35 C27 C26 57(5) 7_465 .
C35 C27 C28 109(5) 7_465 .
C26 C27 C28 120.3(19) . .
C35 C27 C30 58(4) 7_465 7_465
C26 C27 C30 56.1(17) . 7_465
C28 C27 C30 67.6(16) . 7_465
C35 C27 C34 51(5) 7_465 7_465
C26 C27 C34 42(3) . 7_465
C28 C27 C34 157(4) . 7_465
C30 C27 C34 90(4) 7_465 7_465
C35 C27 H27A 141.8 7_465 .
C26 C27 H27A 108.0 . .
C28 C27 H27A 108.8 . .
C30 C27 H27A 147.4 7_465 .
C34 C27 H27A 93.2 7_465 .
C35 C27 H27B 55.7 7_465 .
C26 C27 H27B 107.0 . .
C28 C27 H27B 105.1 . .
C30 C27 H27B 105.1 7_465 .
C34 C27 H27B 74.3 7_465 .
H27A C27 H27B 107.0 . .
C27 C28 C29 113.3(19) . .
C27 C28 C30 58.1(13) . 7_465
C29 C28 C30 57.0(11) . 7_465
C27 C28 C35 25(3) . 7_465
C29 C28 C35 91(3) . 7_465
C30 C28 C35 42(2) 7_465 7_465
C27 C28 H28A 106.8 . .
C29 C28 H28A 107.6 . .
C30 C28 H28A 109.9 7_465 .
C35 C28 H28A 126.3 7_465 .
C27 C28 H28B 110.7 . .
C29 C28 H28B 110.3 . .
C30 C28 H28B 142.3 7_465 .
C35 C28 H28B 111.8 7_465 .
H28A C28 H28B 107.8 . .
C28 C29 C28 180.000(6) 7_465 .
C28 C29 C30 111.9(14) 7_465 7_465
C28 C29 C30 68.1(14) . 7_465
C28 C29 C30 68.1(14) 7_465 .
C28 C29 C30 111.9(14) . .
C30 C29 C30 180(2) 7_465 .
C28 C29 H29A 72.0 7_465 .
C28 C29 H29A 108.0 . .
C30 C29 H29A 71.0 7_465 .
C30 C29 H29A 109.0 . .
C28 C29 H29B 69.3 7_465 .
C28 C29 H29B 110.7 . .
C30 C29 H29B 70.8 7_465 .
C30 C29 H29B 109.2 . .
H29A C29 H29B 107.9 . .
C35 C30 C31 120.1 . .
C35 C30 C26 53(6) . 7_465
C31 C30 C26 68(6) . 7_465
C35 C30 C29 119.5(12) . .
C31 C30 C29 120.3(12) . .
C26 C30 C29 164(6) 7_465 .
C35 C30 C27 33(3) . 7_465
C31 C30 C27 120(2) . 7_465
C26 C30 C27 58(5) 7_465 7_465
C29 C30 C27 107.5(18) . 7_465
C35 C30 C28 78.8(19) . 7_465
C31 C30 C28 136(3) . 7_465
C26 C30 C28 110(6) 7_465 7_465
C29 C30 C28 54.9(10) . 7_465
C27 C30 C28 54.3(13) 7_465 7_465
C35 C30 C21 92.8(18) . 7_465
C31 C30 C21 36.1(19) . 7_465
C26 C30 C21 42(7) 7_465 7_465
C29 C30 C21 137(2) . 7_465
C27 C30 C21 83.8(19) 7_465 7_465
C28 C30 C21 113(3) 7_465 7_465
C32 C31 C30 120.1 . .
C32 C31 C21 43(2) . 7_465
C30 C31 C21 109(3) . 7_465
C32 C31 C26 62(4) . 7_465
C30 C31 C26 59(4) . 7_465
C21 C31 C26 60(6) 7_465 7_465
C32 C31 H31A 119.9 . .
C30 C31 H31A 119.9 . .
C21 C31 H31A 114.6 7_465 .
C26 C31 H31A 171.1 7_465 .
C21 C32 C22 85(10) 7_465 7_465
C21 C32 N2 96(4) 7_465 .
C22 C32 N2 105(8) 7_465 .
C21 C32 C31 70(3) 7_465 .
C22 C32 C31 130(9) 7_465 .
N2 C32 C31 119.8 . .
C21 C32 C26 69(7) 7_465 7_465
C22 C32 C26 143(10) 7_465 7_465
N2 C32 C26 55(4) . 7_465
C31 C32 C26 66(4) . 7_465
C21 C32 N1 133(10) 7_465 7_465
C22 C32 N1 56(4) 7_465 7_465
N2 C32 N1 75(6) . 7_465
C31 C32 N1 154(6) . 7_465
C26 C32 N1 128(10) 7_465 7_465
C21 C32 C25 113(7) 7_465 7_465
C22 C32 C25 134(9) 7_465 7_465
N2 C32 C25 35(5) . 7_465
C31 C32 C25 96(3) . 7_465
C26 C32 C25 47(5) 7_465 7_465
N1 C32 C25 85(7) 7_465 7_465
C21 C32 C24 142(8) 7_465 7_465
C22 C32 C24 98(7) 7_465 7_465
N2 C32 C24 47(5) . 7_465
C31 C32 C24 129(5) . 7_465
C26 C32 C24 88(9) 7_465 7_465
N1 C32 C24 44(4) 7_465 7_465
C25 C32 C24 42(4) 7_465 7_465
C21 C32 H32A 103.9 7_465 .
C22 C32 H32A 26.5 7_465 .
N2 C32 H32A 120.1 . .
C31 C32 H32A 120.1 . .
C26 C32 H32A 169.2 7_465 .
N1 C32 H32A 50.8 7_465 .
C25 C32 H32A 135.4 7_465 .
C24 C32 H32A 93.4 7_465 .
C25 N2 C26 72(7) 7_465 7_465
C25 N2 C32 105(7) 7_465 .
C26 N2 C32 69(6) 7_465 .
C25 N2 C34 51(8) 7_465 .
C26 N2 C34 52(7) 7_465 .
C32 N2 C34 120.0 . .
C25 N2 C24 64(10) 7_465 7_465
C26 N2 C24 127(10) 7_465 7_465
C32 N2 C24 94(7) . 7_465
C34 N2 C24 111(8) . 7_465
C25 N2 C21 121(5) 7_465 7_465
C26 N2 C21 56(7) 7_465 7_465
C32 N2 C21 34(2) . 7_465
C34 N2 C21 104.3(19) . 7_465
C24 N2 C21 128(8) 7_465 7_465
C25 N2 N1 109(10) 7_465 7_465
C26 N2 N1 131(10) 7_465 7_465
C32 N2 N1 63(5) . 7_465
C34 N2 N1 159(7) . 7_465
C24 N2 N1 49(4) 7_465 7_465
C21 N2 N1 88(7) 7_465 7_465
C25 N2 C22 134(10) 7_465 7_465
C26 N2 C22 99(10) 7_465 7_465
C32 N2 C22 35(4) . 7_465
C34 N2 C22 150(4) . 7_465
C24 N2 C22 91(7) 7_465 7_465
C21 N2 C22 46(5) 7_465 7_465
N1 N2 C22 44(4) 7_465 7_465
C25 N2 H2C 112.2 7_465 .
C26 N2 H2C 166.2 7_465 .
C32 N2 H2C 120.0 . .
C34 N2 H2C 119.9 . .
C24 N2 H2C 65.1 7_465 .
C21 N2 H2C 125.4 7_465 .
N1 N2 H2C 61.4 7_465 .
C22 N2 H2C 87.4 7_465 .
C25 C34 C26 82(10) 7_465 7_465
C25 C34 C35 102(6) 7_465 .
C26 C34 C35 59(5) 7_465 .
C25 C34 N2 57(10) 7_465 .
C26 C34 N2 63(5) 7_465 .
C35 C34 N2 120.2 . .
C25 C34 C27 128(6) 7_465 7_465
C26 C34 C27 58(6) 7_465 7_465
C35 C34 C27 30(2) . 7_465
N2 C34 C27 117(2) . 7_465
C25 C34 H34A 109.5 7_465 .
C26 C34 H34A 168.0 7_465 .
C35 C34 H34A 119.9 . .
N2 C34 H34A 119.9 . .
C27 C34 H34A 113.9 7_465 .
C27 C35 C26 87(10) 7_465 7_465
C27 C35 C30 89(3) 7_465 .
C26 C35 C30 68(5) 7_465 .
C27 C35 C34 99(3) 7_465 .
C26 C35 C34 53(6) 7_465 .
C30 C35 C34 119.8 . .
C27 C35 C25 128(8) 7_465 7_465
C26 C35 C25 51(4) 7_465 7_465
C30 C35 C25 99(5) . 7_465
C34 C35 C25 34(5) . 7_465
C27 C35 C28 47(2) 7_465 7_465
C26 C35 C28 105(7) 7_465 7_465
C30 C35 C28 59.1(16) . 7_465
C34 C35 C28 144(2) . 7_465
C25 C35 C28 155(6) 7_465 7_465
C27 C35 H35A 82.7 7_465 .
C26 C35 H35A 166.8 7_465 .
C30 C35 H35A 120.1 . .
C34 C35 H35A 120.2 . .
C25 C35 H35A 131.7 7_465 .
C28 C35 H35A 73.1 7_465 .

loop_
_geom_bond_atom_site_label_1
_geom_bond_atom_site_label_2
_geom_bond_distance
_geom_bond_site_symmetry_2
Zn1 S21 2.396(3) 2
Zn1 S21 2.396(3) .
Zn1 S22 2.405(3) .
Zn1 S22 2.405(3) 2
Zn2 S23 2.289(4) 2
Zn2 S1 2.395(4) .
Zn2 S21 2.400(4) .
Zn2 S8 2.409(4) .
Zn3 S23 2.310(4) .
Zn3 S21 2.368(3) .
Zn3 S3 2.379(5) .
Zn3 S2 2.404(5) .
Zn4 S24 2.300(4) .
Zn4 S21 2.355(4) .
Zn4 S6 2.392(4) .
Zn4 S7 2.410(4) .
Zn5 S24 2.310(4) .
Zn5 S22 2.377(3) .
Zn5 S13 2.409(4) .
Zn5 S12 2.410(4) .
Zn6 S24 2.314(4) .
Zn6 S14 2.385(4) 2
Zn6 S22 2.395(3) 2
Zn6 S10 2.404(4) .
Zn7 S23 2.296(4) .
Zn7 S22 2.388(3) .
Zn7 S9 2.406(4) 2
Zn7 S11 2.410(4) .
Ni1 S2 2.197(5) 2
Ni1 S2 2.197(5) .
Ni1 S1 2.201(5) 2
Ni1 S1 2.201(5) .
Ni2 S13 2.204(4) 2
Ni2 S13 2.204(4) .
Ni2 S14 2.230(5) .
Ni2 S14 2.230(5) 2
Ni3 S5 2.151(7) .
Ni3 S3 2.177(7) .
Ni3 S6 2.188(5) .
Ni3 S4 2.197(5) .
Ni3 Ni4 2.712(4) .
Ni4 S11 2.194(5) .
Ni4 S12 2.200(5) .
Ni4 S5 2.227(6) .
Ni4 S4 2.233(6) .
Ni5 S7 2.200(4) .
Ni5 S9 2.205(4) .
Ni5 S8 2.221(4) .
Ni5 S10 2.221(5) .
S1 C1 1.81(2) .
S2 C2 1.85(2) .
S3 C3 1.87(2) .
S4 C4 1.891(19) .
S5 C5 1.87(2) .
S6 C6 1.91(2) .
S7 C7 1.87(2) .
S8 C8 1.842(14) .
S9 C9 1.808(14) .
S9 Zn7 2.406(4) 2
S10 C10 1.832(15) .
S11 C11 1.83(3) .
S12 C12 1.76(2) .
S13 C13 1.983(17) .
S14 C14 1.789(19) .
S14 Zn6 2.385(4) 2
S22 Zn6 2.395(3) 2
S23 Zn2 2.289(4) 2
C1 C2 1.50(3) .
C1 H1A 0.9697 .
C1 H1B 0.9702 .
C2 H2A 0.9698 .
C2 H2B 0.9698 .
C3 C4 1.48(3) .
C3 H3A 0.9701 .
C3 H3B 0.9697 .
C4 H4A 0.9700 .
C4 H4B 0.9695 .
C5 C6 1.37(3) .
C5 H5A 0.9701 .
C5 H5B 0.9698 .
C6 H6A 0.9695 .
C6 H6B 0.9701 .
C7 C8 1.39(3) .
C7 H7A 0.9699 .
C7 H7B 0.9702 .
C8 H8A 0.9700 .
C8 H8B 0.9699 .
C9 C10 1.55(2) .
C9 H9A 0.9701 .
C9 H9B 0.9696 .
C10 H10A 0.9700 .
C10 H10B 0.9703 .
C11 C12 1.45(3) .
C11 H11A 0.9698 .
C11 H11B 0.9701 .
C12 H12A 0.9701 .
C12 H12B 0.9701 .
C13 C14 1.34(2) .
C13 H13A 0.9702 .
C13 H13B 0.9699 .
C14 H14A 0.9701 .
C14 H14B 0.9700 .
C21 C32 0.91(12) 7_465
C21 C31 1.26(9) 7_465
C21 C22 1.361(17) .
C21 C26 1.363(17) .
C21 N2 1.60(11) 7_465
C21 C30 2.02(5) 7_465
C21 H21A 0.9601 .
C22 C32 1.10(9) 7_465
C22 N1 1.359(17) .
C22 N2 1.85(10) 7_465
C22 H22A 0.9827 .
N1 C24 1.364(17) .
N1 C32 1.63(10) 7_465
N1 N2 1.77(10) 7_465
N1 H1C 0.9215 .
C24 C25 1.360(17) .
C24 N2 1.42(13) 7_465
C24 C32 1.94(11) 7_465
C24 H24A 0.9824 .
C25 C34 1.00(12) 7_465
C25 N2 1.10(12) 7_465
C25 C26 1.360(17) .
C25 C35 1.74(9) 7_465
C25 C32 1.85(10) 7_465
C25 H25A 0.9827 .
C26 C34 1.07(8) 7_465
C26 C35 1.14(7) 7_465
C26 N2 1.21(10) 7_465
C26 C30 1.32(4) 7_465
C26 C27 1.351(16) .
C26 C32 1.39(9) 7_465
C26 C31 1.44(7) 7_465
C27 C35 0.79(11) 7_465
C27 C28 1.386(17) .
C27 C30 1.45(3) 7_465
C27 C34 1.56(10) 7_465
C27 H27A 0.9601 .
C27 H27B 0.9599 .
C28 C29 1.392(18) .
C28 C30 1.58(4) 7_465
C28 C35 1.80(9) 7_465
C28 H28A 0.9599 .
C28 H28B 0.9600 .
C29 C28 1.392(18) 7_465
C29 C30 1.426(15) 7_465
C29 C30 1.426(15) .
C29 H29A 0.9600 .
C29 H29B 0.9601 .
C30 C35 1.232(17) .
C30 C31 1.237(17) .
C30 C26 1.32(8) 7_465
C30 C27 1.45(3) 7_465
C30 C28 1.58(4) 7_465
C30 C21 2.02(5) 7_465
C31 C32 1.234(17) .
C31 C21 1.26(5) 7_465
C31 C26 1.44(12) 7_465
C31 H31A 0.9281 .
C32 C21 0.91(5) 7_465
C32 C22 1.10(14) 7_465
C32 N2 1.232(17) .
C32 C26 1.39(12) 7_465
C32 N1 1.63(13) 7_465
C32 C25 1.85(17) 7_465
C32 C24 1.94(18) 7_465
C32 H32A 0.9290 .
N2 C25 1.10(19) 7_465
N2 C26 1.21(9) 7_465
N2 C34 1.237(17) .
N2 C24 1.42(18) 7_465
N2 C21 1.60(5) 7_465
N2 N1 1.77(15) 7_465
N2 C22 1.85(18) 7_465
N2 H2C 0.8708 .
C34 C25 1.00(16) 7_465
C34 C26 1.07(13) 7_465
C34 C35 1.233(17) .
C34 C27 1.56(4) 7_465
C34 H34A 0.9286 .
C35 C27 0.79(6) 7_465
C35 C26 1.14(13) 7_465
C35 C25 1.74(11) 7_465
C35 C28 1.80(4) 7_465
C35 H35A 0.9279 .
